data_7018260
loop_
_publ_author_name
'Zou, Lifei'
'Zhao, Lang'
'Chen, Peng'
'Guo, Yun-Nan'
'Guo, Yang'
'Li, Yun-Hui'
'Tang, Jinkui'

_publ_section_title
;
 Phenoxido and alkoxido-bridged dinuclear dysprosium complexes showing
 single-molecule magnet behaviour.
;
_journal_issue 10
_journal_name_full 'Dalton transactions (Cambridge, England : 2003)'
_journal_page_first 2966
_journal_page_last 2971
_journal_paper_doi 10.1039/c2dt12235a
_journal_volume 41
_journal_year 2012
_chemical_formula_sum 'C73 H60 Dy2 N8 O15'
_chemical_formula_weight 1614.29
_chemical_name_common complex1Dy2
_chemical_name_systematic
;
?
;
_space_group_IT_number 15
_symmetry_cell_setting monoclinic
_symmetry_space_group_name_Hall '-C 2yc'
_symmetry_space_group_name_H-M 'C 1 2/c 1'
_atom_sites_solution_hydrogens geom
_atom_sites_solution_primary direct
_atom_sites_solution_secondary difmap
_audit_creation_method SHELXL-97
_cell_angle_alpha 90.00
_cell_angle_beta 125.9080(10)
_cell_angle_gamma 90.00
_cell_formula_units_Z 4
_cell_length_a 30.1750(18)
_cell_length_b 14.9170(9)
_cell_length_c 20.013(2)
_cell_measurement_reflns_used 8441
_cell_measurement_temperature 185(2)
_cell_measurement_theta_max 25.84
_cell_measurement_theta_min 2.32
_cell_volume 7296.3(10)
_computing_structure_refinement 'SHELXL-97 (Sheldrick, 1997)'
_computing_structure_solution 'SHELXS-97 (Sheldrick, 1990)'
_diffrn_ambient_temperature 185(2)
_diffrn_measured_fraction_theta_full 0.989
_diffrn_measured_fraction_theta_max 0.989
_diffrn_radiation_monochromator graphite
_diffrn_radiation_source 'fine-focus sealed tube'
_diffrn_radiation_type MoK\a
_diffrn_radiation_wavelength 0.71073
_diffrn_reflns_av_R_equivalents 0.0287
_diffrn_reflns_av_sigmaI/netI 0.0362
_diffrn_reflns_limit_h_max 36
_diffrn_reflns_limit_h_min -36
_diffrn_reflns_limit_k_max 18
_diffrn_reflns_limit_k_min -16
_diffrn_reflns_limit_l_max 23
_diffrn_reflns_limit_l_min -24
_diffrn_reflns_number 19591
_diffrn_reflns_theta_full 26.03
_diffrn_reflns_theta_max 26.03
_diffrn_reflns_theta_min 1.67
_exptl_absorpt_coefficient_mu 2.101
_exptl_absorpt_correction_T_max 0.7435
_exptl_absorpt_correction_T_min 0.6217
_exptl_absorpt_correction_type multi-scan
_exptl_crystal_density_diffrn 1.470
_exptl_crystal_density_method 'not measured'
_exptl_crystal_F_000 3224
_exptl_crystal_size_max 0.25
_exptl_crystal_size_mid 0.20
_exptl_crystal_size_min 0.15
_refine_diff_density_max 1.737
_refine_diff_density_min -1.979
_refine_diff_density_rms 0.159
_refine_ls_extinction_method none
_refine_ls_goodness_of_fit_ref 1.039
_refine_ls_hydrogen_treatment constr
_refine_ls_matrix_type full
_refine_ls_number_parameters 439
_refine_ls_number_reflns 7140
_refine_ls_number_restraints 31
_refine_ls_restrained_S_all 1.042
_refine_ls_R_factor_all 0.1011
_refine_ls_R_factor_gt 0.0716
_refine_ls_shift/su_max 0.000
_refine_ls_shift/su_mean 0.000
_refine_ls_structure_factor_coef Fsqd
_refine_ls_weighting_details 'calc w=1/[\s^2^(Fo^2^)+(0.1252P)^2^+54.5106P] where P=(Fo^2^+2Fc^2^)/3'
_refine_ls_weighting_scheme calc
_refine_ls_wR_factor_gt 0.2031
_refine_ls_wR_factor_ref 0.2323
_reflns_number_gt 4963
_reflns_number_total 7140
_reflns_threshold_expression >2sigma(I)
_cod_data_source_file c2dt12235a.txt
_cod_data_source_block complex1Dy2
_cod_original_cell_volume 7296.1(10)
_cod_original_sg_symbol_H-M C2/c
_cod_database_code 7018260

loop_
_symmetry_equiv_pos_as_xyz
'x, y, z'
'-x, y, -z+1/2'
'x+1/2, y+1/2, z'
'-x+1/2, y+1/2, -z+1/2'
'-x, -y, -z'
'x, -y, z-1/2'
'-x+1/2, -y+1/2, -z'
'x+1/2, -y+1/2, z-1/2'

loop_
_atom_site_label
_atom_site_type_symbol
_atom_site_fract_x
_atom_site_fract_y
_atom_site_fract_z
_atom_site_U_iso_or_equiv
_atom_site_adp_type
_atom_site_occupancy
_atom_site_symmetry_multiplicity
_atom_site_calc_flag
_atom_site_refinement_flags
Dy1 Dy 0.01473(2) 0.30263(3) 0.17207(3) 0.0728(2) Uani 1 1 d .
N1 N 0.0339(5) 0.3435(7) 0.0697(5) 0.095(3) Uani 1 1 d .
N2 N -0.0115(5) 0.3812(7) -0.0034(6) 0.104(4) Uani 1 1 d .
H2A H -0.0113 0.3906 -0.0466 0.125 Uiso 1 1 calc R
N3 N 0.0305(3) 0.1375(5) 0.1965(5) 0.0635(18) Uani 1 1 d .
N4 N -0.0062(3) 0.0836(5) 0.1296(5) 0.072(2) Uani 1 1 d .
H4A H -0.0071 0.0250 0.1341 0.086 Uiso 1 1 calc R
O1 O 0.1021(4) 0.2937(7) 0.2271(5) 0.120(4) Uani 1 1 d .
O2 O -0.0520(4) 0.3930(5) 0.0590(5) 0.108(3) Uani 1 1 d .
O3 O 0.0539(3) 0.2679(5) 0.3113(4) 0.0708(16) Uani 1 1 d .
O4 O -0.0394(3) 0.2103(4) 0.0548(4) 0.0689(17) Uani 1 1 d .
O5 O 0.0465(6) 0.4406(9) 0.2343(9) 0.072(3) Uani 0.50 1 d PU
O6 O 0.0719(18) 0.542(3) 0.331(3) 0.30(2) Uani 0.50 1 d PDU
O7 O 0.0001(8) 0.4435(12) 0.2879(11) 0.099(5) Uani 0.50 1 d PU
O8 O 0.9909(7) 0.6038(11) 0.1195(11) 0.200(6) Uani 1 1 d U
O9 O 0.9861(5) 0.9115(7) 0.1720(7) 0.142(4) Uani 1 1 d U
C1 C 0.1382(6) 0.2787(10) 0.2142(7) 0.110(5) Uani 1 1 d .
C2 C 0.1908(6) 0.2455(12) 0.2795(8) 0.121(6) Uani 1 1 d .
H2 H 0.1978 0.2336 0.3316 0.145 Uiso 1 1 calc R
C3 C 0.2289(8) 0.2313(12) 0.2702(9) 0.127(6) Uani 1 1 d .
H3 H 0.2634 0.2113 0.3167 0.153 Uiso 1 1 calc R
C4 C 0.2225(8) 0.2437(11) 0.1942(10) 0.119(5) Uani 1 1 d .
C5 C 0.2608(10) 0.2251(13) 0.1829(14) 0.150(7) Uani 1 1 d .
H5 H 0.2955 0.2041 0.2282 0.179 Uiso 1 1 calc R
C6 C 0.2519(13) 0.235(2) 0.1112(19) 0.182(9) Uani 1 1 d .
H6 H 0.2805 0.2234 0.1056 0.219 Uiso 1 1 calc R
C7 C 0.2020(14) 0.262(2) 0.0441(16) 0.180(10) Uani 1 1 d .
H7 H 0.1956 0.2655 -0.0083 0.216 Uiso 1 1 calc R
C8 C 0.1621(9) 0.2837(13) 0.0510(12) 0.139(6) Uani 1 1 d .
H8 H 0.1281 0.3055 0.0048 0.167 Uiso 1 1 calc .
C9 C 0.1712(8) 0.2738(10) 0.1267(10) 0.109(5) Uani 1 1 d .
C10 C 0.1276(7) 0.2948(8) 0.1365(8) 0.107(5) Uani 1 1 d .
C11 C 0.0772(7) 0.3317(9) 0.0709(7) 0.107(5) Uani 1 1 d .
H11 H 0.0746 0.3497 0.0232 0.129 Uiso 1 1 calc R
C12 C -0.0534(7) 0.4014(7) -0.0041(8) 0.105(5) Uani 1 1 d .
C13 C -0.1022(5) 0.4382(6) -0.0822(6) 0.121(6) Uani 1 1 d G
C14 C -0.1031(6) 0.4553(6) -0.1509(7) 0.144(7) Uani 1 1 d G
H14 H -0.0714 0.4448 -0.1491 0.173 Uiso 1 1 calc R
C15 C -0.1503(6) 0.4876(7) -0.2222(6) 0.176(10) Uani 1 1 d G
H15 H -0.1509 0.4993 -0.2694 0.211 Uiso 1 1 calc R
C16 C -0.1964(6) 0.5028(7) -0.2247(7) 0.160(8) Uani 1 1 d G
H16 H -0.2288 0.5251 -0.2737 0.191 Uiso 1 1 calc R
C17 C -0.1954(5) 0.4857(7) -0.1560(8) 0.153(7) Uani 1 1 d G
H17 H -0.2271 0.4962 -0.1577 0.183 Uiso 1 1 calc R
C18 C -0.1483(6) 0.4534(7) -0.0847(7) 0.147(7) Uani 1 1 d G
H18 H -0.1476 0.4417 -0.0375 0.176 Uiso 1 1 calc R
C19 C 0.0997(4) 0.2208(8) 0.3611(6) 0.072(3) Uani 1 1 d .
C20 C 0.1406(5) 0.2583(10) 0.4376(7) 0.095(3) Uani 1 1 d .
H20 H 0.1353 0.3161 0.4519 0.114 Uiso 1 1 calc R
C21 C 0.1876(6) 0.2130(12) 0.4914(8) 0.117(5) Uani 1 1 d .
H21 H 0.2142 0.2396 0.5433 0.140 Uiso 1 1 calc R
C22 C 0.1985(5) 0.1299(13) 0.4741(8) 0.114(4) Uani 1 1 d .
C23 C 0.2474(7) 0.0868(18) 0.5305(11) 0.172(9) Uani 1 1 d .
H23 H 0.2733 0.1135 0.5827 0.206 Uiso 1 1 calc R
C24 C 0.2587(8) 0.006(2) 0.5112(15) 0.205(11) Uani 1 1 d .
H24 H 0.2930 -0.0223 0.5499 0.246 Uiso 1 1 calc R
C25 C 0.2194(7) -0.0388(15) 0.4331(13) 0.180(9) Uani 1 1 d .
H25 H 0.2267 -0.0967 0.4218 0.216 Uiso 1 1 calc R
C26 C 0.1705(6) 0.0057(11) 0.3749(11) 0.148(7) Uani 1 1 d .
H26 H 0.1458 -0.0194 0.3215 0.177 Uiso 1 1 calc R
C27 C 0.1578(5) 0.0891(10) 0.3955(7) 0.100(4) Uani 1 1 d .
C28 C 0.1081(4) 0.1375(7) 0.3399(6) 0.076(3) Uani 1 1 d .
C29 C 0.0662(4) 0.0952(7) 0.2617(6) 0.075(3) Uani 1 1 d .
H29 H 0.0657 0.0316 0.2593 0.091 Uiso 1 1 calc R
C30 C -0.0396(3) 0.1259(6) 0.0589(5) 0.062(2) Uani 1 1 d .
C31 C -0.0769(3) 0.0746(5) -0.0187(5) 0.079(3) Uani 1 1 d G
C32 C -0.0660(4) -0.0132(5) -0.0248(6) 0.137(6) Uani 1 1 d G
H32 H -0.0350 -0.0423 0.0212 0.164 Uiso 1 1 calc R
C33 C -0.1000(5) -0.0590(6) -0.0977(7) 0.169(8) Uani 1 1 d G
H33 H -0.0925 -0.1198 -0.1019 0.203 Uiso 1 1 calc R
C34 C -0.1449(5) -0.0170(7) -0.1643(6) 0.151(7) Uani 1 1 d G
H34 H -0.1685 -0.0486 -0.2146 0.181 Uiso 1 1 calc R
C35 C -0.1558(4) 0.0709(7) -0.1581(5) 0.173(9) Uani 1 1 d G
H35 H -0.1869 0.1000 -0.2042 0.207 Uiso 1 1 calc R
C36 C -0.1218(4) 0.1167(5) -0.0853(5) 0.131(6) Uani 1 1 d G
H36 H -0.1294 0.1774 -0.0810 0.157 Uiso 1 1 calc R
C37 C 0.0386(11) 0.4728(12) 0.2835(11) 0.095(8) Uani 0.50 1 d PD

loop_
_atom_site_aniso_label
_atom_site_aniso_U_11
_atom_site_aniso_U_22
_atom_site_aniso_U_33
_atom_site_aniso_U_23
_atom_site_aniso_U_13
_atom_site_aniso_U_12
Dy1 0.0997(4) 0.0606(3) 0.0453(3) -0.00703(17) 0.0354(3) -0.0266(2)
N1 0.130(8) 0.085(6) 0.051(5) -0.013(4) 0.042(6) -0.058(6)
N2 0.147(10) 0.095(7) 0.060(6) -0.005(5) 0.055(7) -0.055(7)
N3 0.057(4) 0.068(5) 0.050(4) -0.014(4) 0.022(3) -0.014(3)
N4 0.057(4) 0.052(4) 0.066(5) -0.014(4) 0.014(4) -0.006(3)
O1 0.112(6) 0.185(10) 0.051(4) -0.019(5) 0.040(5) -0.081(6)
O2 0.174(8) 0.069(4) 0.071(5) 0.010(4) 0.066(6) 0.002(5)
O3 0.077(4) 0.075(4) 0.046(3) -0.005(3) 0.029(3) -0.012(3)
O4 0.090(4) 0.061(4) 0.044(3) -0.008(3) 0.032(3) -0.024(3)
O5 0.080(5) 0.064(5) 0.068(5) -0.005(4) 0.040(4) -0.002(4)
O6 0.30(2) 0.29(2) 0.29(2) -0.001(5) 0.172(13) 0.000(5)
O7 0.100(6) 0.097(6) 0.098(6) 0.013(4) 0.057(5) 0.003(4)
O8 0.218(7) 0.199(8) 0.188(7) 0.007(5) 0.122(5) -0.007(5)
O9 0.154(5) 0.120(5) 0.136(5) -0.001(4) 0.076(4) -0.009(4)
C1 0.122(11) 0.132(10) 0.053(6) -0.026(6) 0.039(7) -0.083(9)
C2 0.104(10) 0.177(15) 0.066(8) -0.032(9) 0.041(8) -0.080(10)
C3 0.146(13) 0.149(13) 0.081(9) -0.027(9) 0.063(10) -0.078(11)
C4 0.154(14) 0.111(11) 0.100(11) -0.029(9) 0.080(12) -0.059(10)
C5 0.194(19) 0.156(15) 0.150(17) -0.022(13) 0.130(17) -0.052(14)
C6 0.22(3) 0.22(3) 0.16(2) -0.01(2) 0.14(2) -0.02(2)
C7 0.26(3) 0.21(2) 0.139(19) -0.017(19) 0.15(2) -0.06(2)
C8 0.180(17) 0.158(15) 0.118(13) -0.025(11) 0.108(14) -0.043(12)
C9 0.154(13) 0.102(9) 0.093(10) -0.026(8) 0.084(11) -0.059(9)
C10 0.148(12) 0.106(9) 0.067(7) -0.028(6) 0.062(9) -0.077(9)
C11 0.156(13) 0.095(8) 0.056(7) -0.016(6) 0.054(8) -0.076(9)
C12 0.168(14) 0.044(5) 0.074(8) 0.002(5) 0.054(9) -0.028(7)
C13 0.190(16) 0.055(6) 0.080(9) 0.005(6) 0.059(10) -0.016(8)
C14 0.26(2) 0.072(8) 0.084(9) 0.022(7) 0.090(12) 0.035(10)
C15 0.32(3) 0.099(11) 0.099(12) 0.040(9) 0.117(17) 0.063(15)
C16 0.22(2) 0.098(11) 0.094(12) 0.025(9) 0.056(13) 0.012(13)
C17 0.193(18) 0.103(11) 0.124(14) 0.042(10) 0.072(13) 0.017(11)
C18 0.195(18) 0.102(11) 0.089(11) 0.025(8) 0.054(12) -0.030(12)
C19 0.069(6) 0.092(7) 0.045(5) -0.005(5) 0.027(5) -0.016(5)
C20 0.088(8) 0.123(10) 0.055(6) -0.024(6) 0.031(6) -0.023(7)
C21 0.087(9) 0.170(15) 0.056(7) -0.031(8) 0.021(7) -0.022(9)
C22 0.081(8) 0.153(13) 0.073(8) -0.013(9) 0.025(7) -0.015(8)
C23 0.095(11) 0.23(3) 0.090(11) 0.005(13) 0.000(9) 0.045(14)
C24 0.081(11) 0.26(3) 0.17(2) 0.03(2) 0.012(13) 0.022(16)
C25 0.112(12) 0.151(16) 0.171(19) 0.017(14) 0.024(13) 0.048(12)
C26 0.093(9) 0.125(12) 0.135(13) -0.010(10) 0.017(9) 0.033(9)
C27 0.074(7) 0.123(10) 0.064(7) 0.010(7) 0.018(6) 0.007(7)
C28 0.066(6) 0.082(7) 0.055(5) -0.002(5) 0.021(5) -0.005(5)
C29 0.072(6) 0.067(6) 0.065(6) -0.005(5) 0.027(5) 0.002(5)
C30 0.057(5) 0.066(6) 0.051(5) -0.012(4) 0.025(4) -0.012(4)
C31 0.075(6) 0.063(6) 0.076(7) -0.021(5) 0.032(5) -0.018(5)
C32 0.165(14) 0.085(9) 0.094(10) -0.028(8) 0.039(10) -0.016(9)
C33 0.24(2) 0.091(10) 0.105(12) -0.048(9) 0.058(14) -0.035(12)
C34 0.163(15) 0.128(13) 0.080(10) -0.043(9) 0.025(10) -0.042(12)
C35 0.197(18) 0.110(12) 0.083(10) -0.029(9) 0.010(11) -0.039(12)
C36 0.150(12) 0.084(8) 0.070(8) -0.019(6) 0.015(8) -0.033(8)
C37 0.125(19) 0.038(9) 0.042(10) -0.009(7) 0.003(11) -0.001(10)

loop_
_atom_type_symbol
_atom_type_description
_atom_type_scat_dispersion_real
_atom_type_scat_dispersion_imag
_atom_type_scat_source
C C 0.0033 0.0016 'International Tables Vol C Tables 4.2.6.8 and 6.1.1.4'
H H 0.0000 0.0000 'International Tables Vol C Tables 4.2.6.8 and 6.1.1.4'
N N 0.0061 0.0033 'International Tables Vol C Tables 4.2.6.8 and 6.1.1.4'
O O 0.0106 0.0060 'International Tables Vol C Tables 4.2.6.8 and 6.1.1.4'
Dy Dy -0.1892 4.4098 'International Tables Vol C Tables 4.2.6.8 and 6.1.1.4'

loop_
_geom_angle_atom_site_label_1
_geom_angle_atom_site_label_2
_geom_angle_atom_site_label_3
_geom_angle
_geom_angle_site_symmetry_1
_geom_angle_site_symmetry_3
O1 Dy1 O5 77.6(4) . .
O1 Dy1 O3 145.2(3) . 2
O5 Dy1 O3 104.0(4) . 2
O1 Dy1 O3 76.7(3) . .
O5 Dy1 O3 78.2(4) . .
O3 Dy1 O3 69.9(3) 2 .
O1 Dy1 O4 113.1(3) . .
O5 Dy1 O4 152.2(4) . .
O3 Dy1 O4 81.8(2) 2 .
O3 Dy1 O4 128.4(2) . .
O1 Dy1 O2 127.8(3) . .
O5 Dy1 O2 81.9(4) . .
O3 Dy1 O2 86.3(3) 2 .
O3 Dy1 O2 143.8(3) . .
O4 Dy1 O2 71.3(3) . .
O1 Dy1 O7 107.0(5) . 2
O5 Dy1 O7 29.6(5) . 2
O3 Dy1 O7 78.0(5) 2 2
O3 Dy1 O7 81.9(5) . 2
O4 Dy1 O7 133.8(5) . 2
O2 Dy1 O7 66.3(5) . 2
O1 Dy1 N3 78.9(3) . .
O5 Dy1 N3 143.4(4) . .
O3 Dy1 N3 80.6(2) 2 .
O3 Dy1 N3 69.3(2) . .
O4 Dy1 N3 64.0(2) . .
O2 Dy1 N3 134.6(3) . .
O7 Dy1 N3 148.7(4) 2 .
O1 Dy1 N1 68.9(3) . .
O5 Dy1 N1 90.2(4) . .
O3 Dy1 N1 144.8(3) 2 .
O3 Dy1 N1 145.3(3) . .
O4 Dy1 N1 71.7(2) . .
O2 Dy1 N1 63.7(4) . .
O7 Dy1 N1 103.8(5) 2 .
N3 Dy1 N1 106.9(3) . .
O1 Dy1 Dy1 112.9(2) . 2
O5 Dy1 Dy1 76.9(3) . 2
O3 Dy1 Dy1 38.04(15) 2 2
O3 Dy1 Dy1 37.65(17) . 2
O4 Dy1 Dy1 117.92(16) . 2
O2 Dy1 Dy1 108.3(2) . 2
O7 Dy1 Dy1 62.2(4) 2 2
N3 Dy1 Dy1 86.97(17) . 2
N1 Dy1 Dy1 165.9(2) . 2
C11 N1 N2 115.2(10) . .
C11 N1 Dy1 131.3(8) . .
N2 N1 Dy1 113.4(9) . .
C12 N2 N1 117.0(11) . .
C29 N3 N4 114.8(8) . .
C29 N3 Dy1 129.7(6) . .
N4 N3 Dy1 115.4(6) . .
C30 N4 N3 115.6(8) . .
C1 O1 Dy1 145.9(7) . .
C12 O2 Dy1 122.0(10) . .
C19 O3 Dy1 128.8(6) . 2
C19 O3 Dy1 125.3(6) . .
Dy1 O3 Dy1 104.3(3) 2 .
C30 O4 Dy1 123.0(6) . .
O7 O5 C37 63.4(15) 2 .
O7 O5 Dy1 78.9(11) 2 .
C37 O5 Dy1 124.4(15) . .
O5 O7 C37 59.7(19) 2 2
O5 O7 C37 153.0(19) 2 .
C37 O7 C37 94(2) 2 .
O5 O7 O7 108(2) 2 2
C37 O7 O7 54.3(17) 2 2
C37 O7 O7 53.5(13) . 2
O5 O7 Dy1 71.5(11) 2 2
C37 O7 Dy1 116.6(17) 2 2
C37 O7 Dy1 132.4(14) . 2
O7 O7 Dy1 116.5(5) 2 2
O1 C1 C10 121.6(15) . .
O1 C1 C2 119.8(12) . .
C10 C1 C2 118.7(16) . .
C3 C2 C1 122.2(15) . .
C2 C3 C4 123.9(19) . .
C5 C4 C9 118.7(17) . .
C5 C4 C3 124(2) . .
C9 C4 C3 116.8(17) . .
C6 C5 C4 122(3) . .
C5 C6 C7 121(3) . .
C8 C7 C6 121(2) . .
C7 C8 C9 119(2) . .
C8 C9 C4 119.1(17) . .
C8 C9 C10 120.4(18) . .
C4 C9 C10 120.5(13) . .
C1 C10 C11 121.0(15) . .
C1 C10 C9 117.8(16) . .
C11 C10 C9 121.2(13) . .
N1 C11 C10 126.1(11) . .
O2 C12 N2 120.9(14) . .
O2 C12 C13 121.8(16) . .
N2 C12 C13 117.2(13) . .
C18 C13 C14 120.0 . .
C18 C13 C12 117.1(11) . .
C14 C13 C12 122.9(11) . .
C13 C14 C15 120.0 . .
C14 C15 C16 120.0 . .
C17 C16 C15 120.0 . .
C16 C17 C18 120.0 . .
C13 C18 C17 120.0 . .
O3 C19 C28 122.7(8) . .
O3 C19 C20 117.8(11) . .
C28 C19 C20 119.5(11) . .
C21 C20 C19 120.6(13) . .
C20 C21 C22 122.8(12) . .
C21 C22 C23 120.7(16) . .
C21 C22 C27 118.5(13) . .
C23 C22 C27 120.8(18) . .
C24 C23 C22 120(2) . .
C23 C24 C25 121.5(19) . .
C26 C25 C24 118(2) . .
C25 C26 C27 120.1(16) . .
C26 C27 C28 123.3(12) . .
C26 C27 C22 118.6(12) . .
C28 C27 C22 117.9(13) . .
C19 C28 C27 120.7(10) . .
C19 C28 C29 121.3(9) . .
C27 C28 C29 118.0(10) . .
N3 C29 C28 124.5(10) . .
O4 C30 N4 121.1(8) . .
O4 C30 C31 118.4(8) . .
N4 C30 C31 120.5(8) . .
C32 C31 C36 120.0 . .
C32 C31 C30 120.6(6) . .
C36 C31 C30 119.3(6) . .
C31 C32 C33 120.0 . .
C34 C33 C32 120.0 . .
C35 C34 C33 120.0 . .
C34 C35 C36 120.0 . .
C31 C36 C35 120.0 . .
O5 C37 O7 56.9(13) . 2
O5 C37 O7 121.6(18) . .
O7 C37 O7 72(2) 2 .
O5 C37 O6 117(3) . .
O7 C37 O6 149(3) 2 .
O7 C37 O6 122(3) . .
O5 C37 C37 99.7(15) . 2
O7 C37 C37 43.1(11) 2 2
O7 C37 C37 42.6(15) . 2
O6 C37 C37 126(3) . 2

loop_
_geom_bond_atom_site_label_1
_geom_bond_atom_site_label_2
_geom_bond_distance
_geom_bond_site_symmetry_2
Dy1 O1 2.185(11) .
Dy1 O5 2.303(13) .
Dy1 O3 2.339(7) 2
Dy1 O3 2.360(6) .
Dy1 O4 2.362(6) .
Dy1 O2 2.376(8) .
Dy1 O7 2.383(18) 2
Dy1 N3 2.502(8) .
Dy1 N1 2.508(10) .
Dy1 Dy1 3.7112(10) 2
N1 C11 1.305(19) .
N1 N2 1.407(15) .
N2 C12 1.292(18) .
N3 C29 1.270(12) .
N3 N4 1.388(10) .
N4 C30 1.321(12) .
O1 C1 1.278(19) .
O2 C12 1.245(15) .
O3 C19 1.335(12) .
O3 Dy1 2.339(7) 2
O4 C30 1.261(10) .
O5 O7 1.20(2) 2
O5 C37 1.24(3) .
O6 C37 1.365(19) .
O7 O5 1.20(2) 2
O7 C37 1.28(2) 2
O7 C37 1.29(3) .
O7 O7 1.52(3) 2
O7 Dy1 2.383(18) 2
C1 C10 1.413(17) .
C1 C2 1.43(2) .
C2 C3 1.29(2) .
C3 C4 1.43(2) .
C4 C5 1.33(2) .
C4 C9 1.40(2) .
C5 C6 1.31(3) .
C6 C7 1.36(4) .
C7 C8 1.33(3) .
C8 C9 1.38(2) .
C9 C10 1.47(2) .
C10 C11 1.41(2) .
C12 C13 1.486(16) .
C13 C18 1.382(6) .
C13 C14 1.382(6) .
C14 C15 1.382(6) .
C15 C16 1.382(6) .
C16 C17 1.382(6) .
C17 C18 1.382(6) .
C19 C28 1.383(15) .
C19 C20 1.402(14) .
C20 C21 1.356(19) .
C21 C22 1.38(2) .
C22 C23 1.38(2) .
C22 C27 1.444(17) .
C23 C24 1.37(3) .
C24 C25 1.45(3) .
C25 C26 1.40(2) .
C26 C27 1.43(2) .
C27 C28 1.433(15) .
C28 C29 1.457(13) .
C30 C31 1.487(10) .
C31 C32 1.374(5) .
C31 C36 1.374(5) .
C32 C33 1.374(5) .
C33 C34 1.374(5) .
C34 C35 1.374(5) .
C35 C36 1.374(5) .
C37 O7 1.28(2) 2
C37 C37 1.89(5) 2
